data_4127161
loop_
_publ_author_name
'Paul, Mithun'
'Chakraborty, Shaunak'
'Desiraju, Gautam R.'

_publ_section_title
;
 Six-component Molecular Solids, ABC[D1-(x+y)ExFy]2.
;
_journal_name_full 'Journal of the American Chemical Society'
_journal_paper_doi 10.1021/jacs.7b12501
_journal_year 2018
_chemical_formula_moiety 'C12 H12 N2, C10 H8 N2, 2(C6 H5 Br0.59 Cl0.28 O2), C8 H12 N2'
_chemical_formula_sum 'C42.28 H42 Br1.17 Cl0.55 N6 O4'
_chemical_formula_weight 811.33
_space_group_crystal_system triclinic
_space_group_IT_number 2
_space_group_name_Hall '-P 1'
_space_group_name_H-M_alt 'P -1'
_symmetry_space_group_name_Hall '-P 1'
_symmetry_space_group_name_H-M 'P -1'
_atom_sites_solution_hydrogens geom
_audit_creation_method SHELXL-2014/7
_cell_angle_alpha 97.199(11)
_cell_angle_beta 95.753(8)
_cell_angle_gamma 91.696(9)
_cell_formula_units_Z 1
_cell_length_a 7.625(5)
_cell_length_b 8.825(6)
_cell_length_c 14.596(10)
_cell_measurement_reflns_used 2177
_cell_measurement_temperature 143(2)
_cell_measurement_theta_max 33.6
_cell_measurement_theta_min 2.3
_cell_volume 968.6(11)
_computing_structure_refinement 'SHELXL-2014/7 (Sheldrick, 2014)'
_diffrn_ambient_temperature 143(2)
_diffrn_measured_fraction_theta_full 0.997
_diffrn_measured_fraction_theta_max 0.997
_diffrn_measurement_device_type CCD
_diffrn_radiation_type MoK\a
_diffrn_radiation_wavelength 0.71073
_diffrn_reflns_av_R_equivalents 0.0964
_diffrn_reflns_av_unetI/netI 0.1020
_diffrn_reflns_Laue_measured_fraction_full 0.997
_diffrn_reflns_Laue_measured_fraction_max 0.997
_diffrn_reflns_limit_h_max 9
_diffrn_reflns_limit_h_min -9
_diffrn_reflns_limit_k_max 11
_diffrn_reflns_limit_k_min -11
_diffrn_reflns_limit_l_max 18
_diffrn_reflns_limit_l_min -18
_diffrn_reflns_number 10380
_diffrn_reflns_point_group_measured_fraction_full 0.997
_diffrn_reflns_point_group_measured_fraction_max 0.997
_diffrn_reflns_theta_full 25.242
_diffrn_reflns_theta_max 27.499
_diffrn_reflns_theta_min 2.564
_exptl_absorpt_coefficient_mu 1.327
_exptl_crystal_density_diffrn 1.391
_exptl_crystal_description block
_exptl_crystal_F_000 420.1
_refine_diff_density_max 0.446
_refine_diff_density_min -0.330
_refine_diff_density_rms 0.065
_refine_ls_extinction_method none
_refine_ls_goodness_of_fit_ref 0.987
_refine_ls_hydrogen_treatment constr
_refine_ls_matrix_type full
_refine_ls_number_parameters 250
_refine_ls_number_reflns 4441
_refine_ls_number_restraints 0
_refine_ls_restrained_S_all 0.987
_refine_ls_R_factor_all 0.0989
_refine_ls_R_factor_gt 0.0602
_refine_ls_shift/su_max 0.000
_refine_ls_shift/su_mean 0.000
_refine_ls_structure_factor_coef Fsqd
_refine_ls_weighting_details 'w=1/[\s^2^(Fo^2^)+(0.0493P)^2^] where P=(Fo^2^+2Fc^2^)/3'
_refine_ls_weighting_scheme calc
_refine_ls_wR_factor_gt 0.1243
_refine_ls_wR_factor_ref 0.1408
_reflns_Friedel_coverage 0.000
_reflns_number_gt 2883
_reflns_number_total 4441
_reflns_threshold_expression 'I > 2\s(I)'
_cod_data_source_file ja7b12501_si_003.cif
_cod_data_source_block S3
_cod_database_code 4127161
_shelx_shelxl_version_number 2014/7
_shelx_space_group_comment
;
The symmetry employed for this shelxl refinement is uniquely defined
by the following loop, which should always be used as a source of
symmetry information in preference to the above space-group names.
They are only intended as comments.
;

loop_
_space_group_symop_operation_xyz
'x, y, z'
'-x, -y, -z'

loop_
_atom_site_label
_atom_site_type_symbol
_atom_site_fract_x
_atom_site_fract_y
_atom_site_fract_z
_atom_site_U_iso_or_equiv
_atom_site_adp_type
_atom_site_occupancy
_atom_site_site_symmetry_order
_atom_site_calc_flag
_atom_site_refinement_flags_posn
_atom_site_refinement_flags_adp
_atom_site_refinement_flags_occupancy
C1 C 0.5148(5) 0.4476(4) 0.6226(3) 0.0585(10) Uani 1 1 d . . .
H1 H 0.6083 0.5069 0.6561 0.070 Uiso 1 1 calc R U .
C2 C 0.3521(5) 0.5114(4) 0.6126(3) 0.0555(10) Uani 1 1 d . . .
H2 H 0.3381 0.6111 0.6393 0.067 Uiso 1 1 calc R U .
C3 C 0.4091(5) 0.2264(4) 0.5379(3) 0.0613(11) Uani 1 1 d . . .
H3 H 0.4278 0.1282 0.5103 0.074 Uiso 1 1 calc R U .
C4 C 0.2412(5) 0.2798(4) 0.5249(3) 0.0595(10) Uani 1 1 d . . .
H4 H 0.1504 0.2177 0.4910 0.071 Uiso 1 1 calc R U .
C5 C 0.2097(4) 0.4271(4) 0.5629(2) 0.0457(8) Uani 1 1 d . . .
C6 C 0.0277(5) 0.4892(5) 0.5495(2) 0.0612(11) Uani 1 1 d . . .
H6A H -0.0568 0.4194 0.5697 0.073 Uiso 1 1 calc R U .
H6B H 0.0257 0.5866 0.5883 0.073 Uiso 1 1 calc R U .
C20 C 0.0476(4) 0.0697(4) 0.3046(2) 0.0383(7) Uani 1 1 d . . .
C21 C 0.1929(4) -0.0167(4) 0.3294(2) 0.0401(7) Uani 1 1 d . . .
C22 C 0.3522(4) 0.0077(4) 0.2932(2) 0.0493(9) Uani 1 1 d . . .
H22 H 0.4492 -0.0486 0.3093 0.059 Uiso 1 1 calc R U .
C23 C 0.3654(4) 0.1168(4) 0.2330(2) 0.0512(9) Uani 1 1 d . . .
H23 H 0.4725 0.1342 0.2098 0.061 Uiso 1 1 calc R U .
C24 C 0.2216(5) 0.2001(4) 0.2067(2) 0.0484(9) Uani 1 1 d . . .
H24 H 0.2319 0.2713 0.1655 0.058 Uiso 1 1 calc R U .
C25 C 0.0621(4) 0.1766(4) 0.2423(2) 0.0406(8) Uani 1 1 d . . .
C26 C 1.0879(5) 0.6258(5) 0.1894(3) 0.0632(11) Uani 1 1 d . . .
H26A H 1.1355 0.7286 0.1931 0.095 Uiso 0.5 1 calc R U P
H26B H 0.9841 0.6257 0.2215 0.095 Uiso 0.5 1 calc R U P
H26C H 1.1742 0.5640 0.2175 0.095 Uiso 0.5 1 calc R U P
H26D H 1.0604 0.5503 0.2283 0.095 Uiso 0.5 1 calc R U P
H26E H 1.2118 0.6531 0.1999 0.095 Uiso 0.5 1 calc R U P
H26F H 1.0217 0.7149 0.2039 0.095 Uiso 0.5 1 calc R U P
C27 C 0.8572(5) 0.1922(4) -0.0320(3) 0.0617(10) Uani 1 1 d . . .
H27A H 0.8333 0.1593 -0.0974 0.093 Uiso 0.5 1 calc R U P
H27B H 0.9412 0.1271 -0.0051 0.093 Uiso 0.5 1 calc R U P
H27C H 0.7499 0.1869 -0.0031 0.093 Uiso 0.5 1 calc R U P
H27D H 0.8496 0.1562 0.0270 0.093 Uiso 0.5 1 calc R U P
H27E H 0.7417 0.1885 -0.0653 0.093 Uiso 0.5 1 calc R U P
H27F H 0.9330 0.1286 -0.0673 0.093 Uiso 0.5 1 calc R U P
C28 C 0.9316(4) 0.3546(4) -0.0167(2) 0.0425(8) Uani 1 1 d . . .
C29 C 1.0409(4) 0.5616(4) 0.0891(2) 0.0427(8) Uani 1 1 d . . .
C34 C 0.6773(5) 0.8457(5) 0.1184(3) 0.0618(11) Uani 1 1 d . . .
H34 H 0.7235 0.9403 0.1475 0.074 Uiso 1 1 calc R U .
C35 C 0.6414(5) 0.7291(5) 0.1692(3) 0.0634(11) Uani 1 1 d . . .
H35 H 0.6642 0.7432 0.2336 0.076 Uiso 1 1 calc R U .
C36 C 0.5711(5) 0.5908(5) 0.1232(3) 0.0564(10) Uani 1 1 d . . .
H36 H 0.5454 0.5107 0.1561 0.068 Uiso 1 1 calc R U .
C37 C 0.5391(4) 0.5730(4) 0.0265(2) 0.0458(8) Uani 1 1 d . . .
C44 C 0.6433(5) 0.8185(5) 0.0241(3) 0.0644(11) Uani 1 1 d . . .
H44 H 0.6691 0.8971 -0.0100 0.077 Uiso 1 1 calc R U .
N1 N 0.5453(4) 0.3048(4) 0.5866(2) 0.0531(8) Uani 1 1 d . . .
N3 N 0.9726(3) 0.4186(3) 0.07194(19) 0.0441(7) Uani 1 1 d . . .
N4 N 0.5744(4) 0.6851(4) -0.0231(2) 0.0583(8) Uani 1 1 d . . .
O3 O -0.0858(3) 0.2522(3) 0.21803(17) 0.0586(7) Uani 1 1 d . . .
H3A H -0.0639 0.3105 0.1807 0.088 Uiso 1 1 calc R U .
O4 O 0.1696(3) -0.1206(3) 0.38917(16) 0.0540(6) Uani 1 1 d . . .
H4A H 0.2616 -0.1645 0.3989 0.081 Uiso 1 1 calc R U .
Cl1 Cl -0.157(2) 0.0240(16) 0.3599(13) 0.0425(4) Uani 0.2766 1 d . . P
C100 C -0.172(7) 0.024(6) 0.332(3) 0.0425(4) Uani 0.1379 1 d . . P
Br1 Br -0.1597(4) 0.0522(2) 0.3575(2) 0.0425(4) Uani 0.5857 1 d . . P

loop_
_atom_site_aniso_label
_atom_site_aniso_U_11
_atom_site_aniso_U_22
_atom_site_aniso_U_33
_atom_site_aniso_U_23
_atom_site_aniso_U_13
_atom_site_aniso_U_12
C1 0.053(2) 0.056(2) 0.063(3) 0.010(2) -0.0094(18) 0.0048(18)
C2 0.062(2) 0.045(2) 0.058(2) 0.0044(18) -0.0069(18) 0.0162(18)
C3 0.069(3) 0.048(2) 0.063(3) -0.0010(19) -0.007(2) 0.0214(19)
C4 0.056(2) 0.050(2) 0.066(3) 0.0001(19) -0.0146(19) 0.0134(18)
C5 0.049(2) 0.051(2) 0.0369(19) 0.0074(16) -0.0035(15) 0.0143(16)
C6 0.055(2) 0.077(3) 0.052(2) 0.010(2) 0.0013(18) 0.022(2)
C20 0.0423(18) 0.0380(18) 0.0334(18) 0.0004(14) 0.0024(13) 0.0073(14)
C21 0.0448(19) 0.0391(19) 0.0361(18) 0.0038(15) 0.0031(14) 0.0069(14)
C22 0.0389(18) 0.057(2) 0.054(2) 0.0111(18) 0.0065(15) 0.0140(16)
C23 0.042(2) 0.059(2) 0.055(2) 0.0130(19) 0.0136(16) 0.0040(17)
C24 0.057(2) 0.047(2) 0.045(2) 0.0127(16) 0.0086(16) 0.0074(17)
C25 0.0455(19) 0.0396(19) 0.0369(19) 0.0050(15) 0.0033(14) 0.0090(15)
C26 0.076(3) 0.063(3) 0.048(2) 0.003(2) -0.0015(19) 0.001(2)
C27 0.069(3) 0.043(2) 0.074(3) 0.008(2) 0.006(2) -0.0002(18)
C28 0.0421(18) 0.0350(18) 0.050(2) 0.0055(16) 0.0029(15) 0.0048(14)
C29 0.0424(18) 0.0388(19) 0.047(2) 0.0062(15) 0.0013(14) 0.0041(14)
C34 0.065(3) 0.048(2) 0.070(3) -0.011(2) 0.017(2) -0.0042(18)
C35 0.065(3) 0.066(3) 0.055(3) -0.012(2) 0.0108(19) 0.003(2)
C36 0.064(2) 0.052(2) 0.054(2) 0.0036(19) 0.0121(18) 0.0024(18)
C37 0.0428(19) 0.048(2) 0.047(2) 0.0000(16) 0.0112(15) 0.0037(15)
C44 0.072(3) 0.053(2) 0.068(3) 0.000(2) 0.018(2) -0.009(2)
N1 0.0489(18) 0.057(2) 0.056(2) 0.0159(16) -0.0005(14) 0.0163(15)
N3 0.0469(16) 0.0392(16) 0.0478(18) 0.0133(13) 0.0021(12) 0.0056(12)
N4 0.071(2) 0.050(2) 0.054(2) 0.0053(16) 0.0128(15) -0.0087(16)
O3 0.0538(15) 0.0673(17) 0.0630(17) 0.0326(14) 0.0100(12) 0.0249(13)
O4 0.0577(15) 0.0572(16) 0.0533(15) 0.0247(13) 0.0096(11) 0.0186(12)
Cl1 0.0377(3) 0.0474(10) 0.0457(5) 0.0145(7) 0.0084(3) 0.0043(7)
C100 0.0377(3) 0.0474(10) 0.0457(5) 0.0145(7) 0.0084(3) 0.0043(7)
Br1 0.0377(3) 0.0474(10) 0.0457(5) 0.0145(7) 0.0084(3) 0.0043(7)

loop_
_atom_type_symbol
_atom_type_description
_atom_type_scat_dispersion_real
_atom_type_scat_dispersion_imag
_atom_type_scat_source
C C 0.0033 0.0016 'International Tables Vol C Tables 4.2.6.8 and 6.1.1.4'
Br Br -0.2901 2.4595 'International Tables Vol C Tables 4.2.6.8 and 6.1.1.4'
N N 0.0061 0.0033 'International Tables Vol C Tables 4.2.6.8 and 6.1.1.4'
O O 0.0106 0.0060 'International Tables Vol C Tables 4.2.6.8 and 6.1.1.4'
Cl Cl 0.1484 0.1585 'International Tables Vol C Tables 4.2.6.8 and 6.1.1.4'
H H 0.0000 0.0000 'International Tables Vol C Tables 4.2.6.8 and 6.1.1.4'

loop_
_geom_angle_atom_site_label_1
_geom_angle_atom_site_label_2
_geom_angle_atom_site_label_3
_geom_angle
_geom_angle_site_symmetry_1
_geom_angle_site_symmetry_3
N1 C1 C2 123.5(3) . .
N1 C1 H1 118.3 . .
C2 C1 H1 118.3 . .
C1 C2 C5 120.0(3) . .
C1 C2 H2 120.0 . .
C5 C2 H2 120.0 . .
N1 C3 C4 124.8(4) . .
N1 C3 H3 117.6 . .
C4 C3 H3 117.6 . .
C3 C4 C5 119.2(4) . .
C3 C4 H4 120.4 . .
C5 C4 H4 120.4 . .
C2 C5 C4 116.6(3) . .
C2 C5 C6 122.9(3) . .
C4 C5 C6 120.4(3) . .
C6 C6 C5 112.9(4) 2_566 .
C6 C6 H6A 109.0 2_566 .
C5 C6 H6A 109.0 . .
C6 C6 H6B 109.0 2_566 .
C5 C6 H6B 109.0 . .
H6A C6 H6B 107.8 . .
C25 C20 C21 120.1(3) . .
C25 C20 C100 116.4(17) . .
C21 C20 C100 122.4(17) . .
C25 C20 Br1 118.8(2) . .
C21 C20 Br1 121.0(3) . .
C100 C20 Br1 13.3(14) . .
C25 C20 Cl1 125.6(5) . .
C21 C20 Cl1 114.3(5) . .
C100 C20 Cl1 12.7(16) . .
Br1 C20 Cl1 7.8(4) . .
O4 C21 C22 123.2(3) . .
O4 C21 C20 117.3(3) . .
C22 C21 C20 119.5(3) . .
C23 C22 C21 119.7(3) . .
C23 C22 H22 120.2 . .
C21 C22 H22 120.2 . .
C24 C23 C22 121.1(3) . .
C24 C23 H23 119.4 . .
C22 C23 H23 119.4 . .
C25 C24 C23 119.7(3) . .
C25 C24 H24 120.1 . .
C23 C24 H24 120.1 . .
O3 C25 C24 122.9(3) . .
O3 C25 C20 117.2(3) . .
C24 C25 C20 119.9(3) . .
C29 C26 H26A 109.5 . .
C29 C26 H26B 109.5 . .
H26A C26 H26B 109.5 . .
C29 C26 H26C 109.5 . .
H26A C26 H26C 109.5 . .
H26B C26 H26C 109.5 . .
C29 C26 H26D 109.5 . .
H26A C26 H26D 141.1 . .
H26B C26 H26D 56.3 . .
H26C C26 H26D 56.3 . .
C29 C26 H26E 109.5 . .
H26A C26 H26E 56.3 . .
H26B C26 H26E 141.1 . .
H26C C26 H26E 56.3 . .
H26D C26 H26E 109.5 . .
C29 C26 H26F 109.5 . .
H26A C26 H26F 56.3 . .
H26B C26 H26F 56.3 . .
H26C C26 H26F 141.1 . .
H26D C26 H26F 109.5 . .
H26E C26 H26F 109.5 . .
C28 C27 H27A 109.5 . .
C28 C27 H27B 109.5 . .
H27A C27 H27B 109.5 . .
C28 C27 H27C 109.5 . .
H27A C27 H27C 109.5 . .
H27B C27 H27C 109.5 . .
C28 C27 H27D 109.5 . .
H27A C27 H27D 141.1 . .
H27B C27 H27D 56.3 . .
H27C C27 H27D 56.3 . .
C28 C27 H27E 109.5 . .
H27A C27 H27E 56.3 . .
H27B C27 H27E 141.1 . .
H27C C27 H27E 56.3 . .
H27D C27 H27E 109.5 . .
C28 C27 H27F 109.5 . .
H27A C27 H27F 56.3 . .
H27B C27 H27F 56.3 . .
H27C C27 H27F 141.1 . .
H27D C27 H27F 109.5 . .
H27E C27 H27F 109.5 . .
N3 C28 C29 119.8(3) . 2_765
N3 C28 C27 117.1(3) . .
C29 C28 C27 123.1(3) 2_765 .
N3 C29 C28 120.8(3) . 2_765
N3 C29 C26 117.0(3) . .
C28 C29 C26 122.2(3) 2_765 .
C44 C34 C35 118.1(4) . .
C44 C34 H34 120.9 . .
C35 C34 H34 120.9 . .
C34 C35 C36 119.1(4) . .
C34 C35 H35 120.5 . .
C36 C35 H35 120.5 . .
C35 C36 C37 119.1(4) . .
C35 C36 H36 120.5 . .
C37 C36 H36 120.5 . .
N4 C37 C36 122.2(3) . .
N4 C37 C37 116.5(4) . 2_665
C36 C37 C37 121.3(4) . 2_665
N4 C44 C34 124.4(4) . .
N4 C44 H44 117.8 . .
C34 C44 H44 117.8 . .
C3 N1 C1 115.9(3) . .
C29 N3 C28 119.4(3) . .
C37 N4 C44 117.2(3) . .
C25 O3 H3A 109.5 . .
C21 O4 H4A 109.5 . .

loop_
_geom_bond_atom_site_label_1
_geom_bond_atom_site_label_2
_geom_bond_distance
_geom_bond_site_symmetry_2
C1 N1 1.340(5) .
C1 C2 1.379(5) .
C1 H1 0.9300 .
C2 C5 1.385(5) .
C2 H2 0.9300 .
C3 N1 1.322(5) .
C3 C4 1.381(5) .
C3 H3 0.9300 .
C4 C5 1.385(5) .
C4 H4 0.9300 .
C5 C6 1.511(5) .
C6 C6 1.501(7) 2_566
C6 H6A 0.9700 .
C6 H6B 0.9700 .
C20 C25 1.400(4) .
C20 C21 1.407(4) .
C20 C100 1.80(5) .
C20 Br1 1.838(5) .
C20 Cl1 1.883(19) .
C21 O4 1.362(4) .
C21 C22 1.393(4) .
C22 C23 1.391(5) .
C22 H22 0.9300 .
C23 C24 1.387(5) .
C23 H23 0.9300 .
C24 C25 1.389(5) .
C24 H24 0.9300 .
C25 O3 1.366(4) .
C26 C29 1.506(5) .
C26 H26A 0.9600 .
C26 H26B 0.9600 .
C26 H26C 0.9600 .
C26 H26D 0.9600 .
C26 H26E 0.9600 .
C26 H26F 0.9600 .
C27 C28 1.506(5) .
C27 H27A 0.9600 .
C27 H27B 0.9600 .
C27 H27C 0.9600 .
C27 H27D 0.9600 .
C27 H27E 0.9600 .
C27 H27F 0.9600 .
C28 N3 1.347(4) .
C28 C29 1.393(5) 2_765
C29 N3 1.335(4) .
C29 C28 1.393(5) 2_765
C34 C44 1.364(5) .
C34 C35 1.379(6) .
C34 H34 0.9300 .
C35 C36 1.383(5) .
C35 H35 0.9300 .
C36 C37 1.395(5) .
C36 H36 0.9300 .
C37 N4 1.334(5) .
C37 C37 1.493(7) 2_665
C44 N4 1.351(5) .
C44 H44 0.9300 .
O3 H3A 0.8200 .
O4 H4A 0.8200 .

loop_
_geom_hbond_atom_site_label_D
_geom_hbond_atom_site_label_H
_geom_hbond_atom_site_label_A
_geom_hbond_distance_DH
_geom_hbond_distance_HA
_geom_hbond_distance_DA
_geom_hbond_angle_DHA
_geom_hbond_site_symmetry_A
C4 H4 Br1 0.93 3.11 4.032(5) 170.7 .
C22 H22 Br1 0.93 3.07 3.743(5) 130.3 1_655
C34 H34 Br1 0.93 3.13 3.801(6) 130.5 1_665
O3 H3A N3 0.82 1.99 2.800(4) 169.0 1_455
O4 H4A N1 0.82 1.96 2.773(4) 169.2 2_656
C4 H4 Br1 0.93 3.11 4.032(5) 170.7 .
C22 H22 Br1 0.93 3.07 3.743(5) 130.3 1_655
C34 H34 Br1 0.93 3.13 3.801(6) 130.5 1_665
O3 H3A N3 0.82 1.99 2.800(4) 169.0 1_455
O4 H4A N1 0.82 1.96 2.773(4) 169.2 2_656

loop_
_geom_torsion_atom_site_label_1
_geom_torsion_atom_site_label_2
_geom_torsion_atom_site_label_3
_geom_torsion_atom_site_label_4
_geom_torsion
_geom_torsion_site_symmetry_1
_geom_torsion_site_symmetry_4
N1 C1 C2 C5 -0.3(6) . .
N1 C3 C4 C5 1.6(7) . .
C1 C2 C5 C4 -0.3(6) . .
C1 C2 C5 C6 179.7(4) . .
C3 C4 C5 C2 -0.3(6) . .
C3 C4 C5 C6 179.7(4) . .
C2 C5 C6 C6 112.6(5) . 2_566
C4 C5 C6 C6 -67.4(6) . 2_566
C25 C20 C21 O4 -178.9(3) . .
C100 C20 C21 O4 -11.4(17) . .
Br1 C20 C21 O4 4.2(4) . .
Cl1 C20 C21 O4 -0.2(7) . .
C25 C20 C21 C22 1.6(5) . .
C100 C20 C21 C22 169.2(17) . .
Br1 C20 C21 C22 -175.2(3) . .
Cl1 C20 C21 C22 -179.6(7) . .
O4 C21 C22 C23 -179.6(3) . .
C20 C21 C22 C23 -0.2(5) . .
C21 C22 C23 C24 -1.2(5) . .
C22 C23 C24 C25 1.1(5) . .
C23 C24 C25 O3 -178.6(3) . .
C23 C24 C25 C20 0.3(5) . .
C21 C20 C25 O3 177.3(3) . .
C100 C20 C25 O3 9.0(17) . .
Br1 C20 C25 O3 -5.8(4) . .
Cl1 C20 C25 O3 -1.3(8) . .
C21 C20 C25 C24 -1.7(5) . .
C100 C20 C25 C24 -170.0(17) . .
Br1 C20 C25 C24 175.2(3) . .
Cl1 C20 C25 C24 179.7(7) . .
C44 C34 C35 C36 -0.7(6) . .
C34 C35 C36 C37 0.3(6) . .
C35 C36 C37 N4 0.1(5) . .
C35 C36 C37 C37 -179.1(4) . 2_665
C35 C34 C44 N4 0.8(6) . .
C4 C3 N1 C1 -2.2(6) . .
C2 C1 N1 C3 1.5(6) . .
C28 C29 N3 C28 0.6(5) 2_765 .
C26 C29 N3 C28 -178.7(3) . .
C29 C28 N3 C29 -0.6(5) 2_765 .
C27 C28 N3 C29 179.2(3) . .
C36 C37 N4 C44 0.0(5) . .
C37 C37 N4 C44 179.2(4) 2_665 .
C34 C44 N4 C37 -0.5(6) . .
